data_7038852
loop_
_publ_author_name
'Yufei Xia'
'Jian Chen'
'Yan-gai Liu'
'Maxim S. Molokeev'
'Ming Guan'
'Zhaohui Huang'
'Minghao Fang'

_publ_section_title
;
 Crystal structure evolution and luminescence properties of color tunable
 solid solution phosphors Ca2+xLa8-x(SiO4)6-x(PO4)xO2:Eu2+
;
_journal_issue 3
_journal_name_full 'Dalton Transactions'
_journal_page_first 1007
_journal_page_last 1015
_journal_paper_doi 10.1039/C5DT03786G
_journal_volume 45
_journal_year 2016
_chemical_formula_moiety 'La5.53 O26 P2.47 Si3.53, 4.466(Ca)'
_chemical_formula_sum 'Ca4.47 La5.53 O26 P2.47 Si3.53'
_chemical_formula_weight 1539.38
_space_group_IT_number 176
_symmetry_cell_setting hexagonal
_symmetry_space_group_name_Hall '-P 6c'
_symmetry_space_group_name_H-M 'P 63/m'
_cell_angle_alpha 90
_cell_angle_beta 90
_cell_angle_gamma 120
_cell_formula_units_Z 1
_cell_length_a 9.59484(58)
_cell_length_b 9.59484(58)
_cell_length_c 7.08819(46)
_cell_measurement_temperature 300
_cell_volume 565.12(6)
_diffrn_ambient_temperature 300
_diffrn_measurement_device_type
;
D8 ADVANCE Bruker
;
_diffrn_radiation_monochromator none
_diffrn_radiation_probe x-ray
_diffrn_radiation_type
;
 Cu K\a~1~~2~
;
_exptl_absorpt_coefficient_mu 92.031
_exptl_crystal_density_diffrn 4.521925
_pd_char_colour
;
colourless
;
_pd_meas_2theta_range_inc 0.02
_pd_meas_2theta_range_max 110
_pd_meas_2theta_range_min 9
_pd_meas_scan_method step
_pd_proc_ls_pref_orient_corr
;
Anisotropic model of PO. Spherical harmonics 6 ordrer.
 Jarvinen (1993). Application of symmetrized harmonics expansion to correction
of the preferred orientation effect. - J. Appl. Cryst. 26 p525-531.
;
_pd_proc_ls_profile_function PearsonVII
_pd_proc_ls_prof_R_factor 8.063
_pd_proc_ls_prof_wR_expected 1.299
_pd_proc_ls_prof_wR_factor 11.012
_pd_proc_number_of_points 5050
_pd_spec_mount_mode reflection
_refine_ls_goodness_of_fit_all 8.474
_refine_ls_R_I_factor 2.17
_refine_ls_shift/su_max 0.01000
_cod_data_source_file Ca4La6SiO44PO42O2_Eu.cif
_cod_data_source_block a
_cod_original_cell_volume 565.121(78)
_cod_original_sg_symbol_Hall
;
-P 6c
;
_cod_original_sg_symbol_H-M P63/m
_cod_original_formula_sum
;
Ca4.47 La5.53 O26 P2.47 Si3.53
;
_cod_database_code 7038852
_cod_database_fobs_code 7038852

loop_
_symmetry_equiv_pos_as_xyz
'x, y, z'
'-x, -y, -z'
'-x, -y, z+1/2'
'-x+y, -x, -z+1/2'
'-x+y, -x, z'
'-y, x-y, -z+1/2'
'-y, x-y, z'
'y, -x+y, -z'
'y, -x+y, z+1/2'
'x-y, x, -z'
'x-y, x, z+1/2'
'x, y, -z+1/2'

loop_
_atom_site_label
_atom_site_type_symbol
_atom_site_fract_x
_atom_site_fract_y
_atom_site_fract_z
_atom_site_occupancy
_atom_site_B_iso_or_equiv
La1 La 0.23013(29) -0.01427(40) 0.25 0.795(16) 0.20(11)
Ca1 Ca 0.23013(29) -0.01427(40) 0.25 0.205(16) 0.20(11)
La2 La 0.6666667 0.3333333 0.0059(14) 0.191(12) 0.27(21)
Ca2 Ca 0.6666667 0.3333333 0.0059(14) 0.809(12) 0.27(21)
Si Si 0.4049(12) 0.3753(13) 0.25 0.588(18) 0.50(30)
P P 0.4049(12) 0.3753(13) 0.25 0.412(18) 0.50(30)
O1 O 0.6020(29) 0.4694(26) 0.25 1 1.00(32)
O2 O 0.3324(24) 0.4954(26) 0.25 1 1.00(32)
O3 O 0.3475(16) 0.2607(16) 0.0715(19) 1 1.00(32)
O4 O 0 0 0.25 1 1.00(32)

loop_
_diffrn_radiation_wavelength
_diffrn_radiation_wavelength_wt
1.5406 1.0000
1.5443 0.5000

loop_
_geom_angle_atom_site_label_1
_geom_angle_atom_site_label_2
_geom_angle_atom_site_label_3
_geom_angle
_geom_angle_site_symmetry_1
_geom_angle_site_symmetry_3
O1 La1 O2 100.81(65) 6_655 4_555
O1 La1 O3 68.77(72) 6_655 1_555
O1 La1 O3 83.77(30) 6_655 8_555
O1 La1 O4 147.8(17) 6_655 1_555
O2 La1 O3 148.3(25) 4_555 1_555
O2 La1 O3 71.51(59) 4_555 8_555
O2 La1 O4 111.44(53) 4_555 1_555
O3 La1 O3 77.52(50) 1_555 8_555
O3 La1 O3 133.3(12) 1_555 9_555
O3 La1 O3 57.78(86) 1_555 12_555
O3 La1 O4 83.17(21) 1_555 1_555
O3 La1 O3 137.8(13) 8_555 9_555
O3 La1 O4 105.96(29) 8_555 1_555
O1 Ca1 O2 100.81(65) 6_655 4_555
O1 Ca1 O3 68.77(72) 6_655 1_555
O1 Ca1 O3 83.77(30) 6_655 8_555
O1 Ca1 O4 147.8(17) 6_655 1_555
O2 Ca1 O3 148.3(25) 4_555 1_555
O2 Ca1 O3 71.51(59) 4_555 8_555
O2 Ca1 O4 111.44(53) 4_555 1_555
O3 Ca1 O3 77.52(50) 1_555 8_555
O3 Ca1 O3 133.3(12) 1_555 9_555
O3 Ca1 O3 57.78(86) 1_555 12_555
O3 Ca1 O4 83.17(21) 1_555 1_555
O3 Ca1 O3 137.8(13) 8_555 9_555
O3 Ca1 O4 105.96(29) 8_555 1_555
O1 La2 O1 74.81(62) 1_555 4_665
O1 La2 O2 94.78(43) 1_555 2_665
O1 La2 O2 128.4(11) 1_555 8_555
O1 La2 O2 151.9(21) 1_555 10_655
O1 La2 O3 58.48(82) 1_555 1_555
O1 La2 O3 66.39(80) 1_555 5_665
O1 La2 O3 124.79(99) 1_555 7_655
O2 La2 O2 70.98(72) 2_665 8_555
O2 La2 O3 85.81(39) 2_665 1_555
O2 La2 O3 70.92(71) 2_665 5_665
O2 La2 O3 140.1(15) 2_665 7_655
O3 La2 O3 117.33(58) 1_555 5_665
O1 Ca2 O1 74.81(62) 1_555 4_665
O1 Ca2 O2 94.78(43) 1_555 2_665
O1 Ca2 O2 128.4(11) 1_555 8_555
O1 Ca2 O2 151.9(21) 1_555 10_655
O1 Ca2 O3 58.48(82) 1_555 1_555
O1 Ca2 O3 66.39(80) 1_555 5_665
O1 Ca2 O3 124.79(99) 1_555 7_655
O2 Ca2 O2 70.98(72) 2_665 8_555
O2 Ca2 O3 85.81(39) 2_665 1_555
O2 Ca2 O3 70.92(71) 2_665 5_665
O2 Ca2 O3 140.1(15) 2_665 7_655
O3 Ca2 O3 117.33(58) 1_555 5_665
O1 Si O2 113.4(12) 1_555 1_555
O1 Si O3 106.71(74) 1_555 1_555
O2 Si O3 111.76(84) 1_555 1_555
O3 Si O3 106.07(93) 1_555 12_555
O1 P O2 113.4(12) 1_555 1_555
O1 P O3 106.71(74) 1_555 1_555
O2 P O3 111.76(84) 1_555 1_555
O3 P O3 106.07(93) 1_555 12_555

loop_
_geom_bond_atom_site_label_1
_geom_bond_atom_site_label_2
_geom_bond_distance
_geom_bond_site_symmetry_2
La1 O1 2.497(22) 6_655
La1 O2 2.787(21) 4_555
La1 O3 2.619(14) .
La1 O3 2.443(13) 8_555
La1 O4 2.2796(30) .
Ca1 O1 2.497(22) 6_655
Ca1 O2 2.787(21) 4_555
Ca1 O3 2.619(14) .
Ca1 O3 2.443(13) 8_555
Ca1 O4 2.2796(30) .
La2 O1 2.428(17) .
La2 O2 2.445(15) 2_665
La2 O3 2.819(13) .
Ca2 O1 2.428(17) .
Ca2 O2 2.445(15) 2_665
Ca2 O3 2.819(13) .
Si O1 1.638(18) .
Si O2 1.617(18) .
Si O3 1.584(15) .
P O1 1.638(18) .
P O2 1.617(18) .
P O3 1.584(15) .
